data_4123332
loop_
_publ_author_name
'Roy, Sudipta'
'Stollberg, Peter'
'Herbst-Irmer, Regine'
'Stalke, Dietmar'
'Andrada, Diego M.'
'Frenking, Gernot'
'Roesky, Herbert W.'

_publ_section_title
;
 Carbene-dichlorosilylene stabilized phosphinidenes exhibiting strong
 intramolecular charge transfer transition.
;
_journal_issue 1
_journal_name_full 'Journal of the American Chemical Society'
_journal_page_first 150
_journal_page_last 153
_journal_paper_doi 10.1021/ja512089e
_journal_volume 137
_journal_year 2015
_chemical_formula_moiety 'C35 H54 Cl2 N P Si'
_chemical_formula_sum 'C35 H54 Cl2 N P Si'
_chemical_formula_weight 618.75
_space_group_crystal_system monoclinic
_space_group_IT_number 14
_space_group_name_Hall '-P 2ybc'
_space_group_name_H-M_alt 'P 1 21/c 1'
_symmetry_space_group_name_Hall '-P 2ybc'
_symmetry_space_group_name_H-M 'P 1 21/c 1'
_atom_sites_solution_hydrogens geom
_audit_creation_method SHELXL-2014/6
_cell_angle_alpha 90
_cell_angle_beta 113.065(7)
_cell_angle_gamma 90
_cell_formula_units_Z 4
_cell_length_a 14.001(2)
_cell_length_b 15.439(4)
_cell_length_c 17.768(5)
_cell_measurement_reflns_used 4456
_cell_measurement_temperature 100(2)
_cell_measurement_theta_max 18.1065
_cell_measurement_theta_min 2.305
_cell_volume 3533.7(15)
_computing_cell_refinement 'SAINT V8.30C'
_computing_data_collection 'APEX2 v2012.2'
_computing_data_reduction 'SAINT V8.30C'
_computing_molecular_graphics 'XP Version 5.1'
_computing_publication_material 'XP Version 5.1'
_computing_structure_refinement 'SHELXL-2014/6 (Sheldrick, 2014)'
_computing_structure_solution 'SHELXS-2012 (Sheldrick, 2012)'
_diffrn_ambient_temperature 100(2)
_diffrn_measured_fraction_theta_full 0.998
_diffrn_measured_fraction_theta_max 0.994
_diffrn_measurement_device_type 'Bruker Smart APEX II Quazar'
_diffrn_measurement_method 'omega scans'
_diffrn_radiation_type AgK\a
_diffrn_radiation_wavelength 0.56086
_diffrn_reflns_av_R_equivalents 0.1173
_diffrn_reflns_av_unetI/netI 0.0589
_diffrn_reflns_Laue_measured_fraction_full 0.998
_diffrn_reflns_Laue_measured_fraction_max 0.994
_diffrn_reflns_limit_h_max 16
_diffrn_reflns_limit_h_min -16
_diffrn_reflns_limit_k_max 18
_diffrn_reflns_limit_k_min -18
_diffrn_reflns_limit_l_max 21
_diffrn_reflns_limit_l_min -21
_diffrn_reflns_number 87687
_diffrn_reflns_point_group_measured_fraction_full 0.998
_diffrn_reflns_point_group_measured_fraction_max 0.994
_diffrn_reflns_theta_full 19.665
_diffrn_reflns_theta_max 19.769
_diffrn_reflns_theta_min 2.302
_diffrn_source 'INCOATEC Ag Microsource'
_exptl_absorpt_coefficient_mu 0.153
_exptl_absorpt_correction_T_max 0.9514
_exptl_absorpt_correction_T_min 0.9016
_exptl_absorpt_correction_type multi-scan
_exptl_absorpt_process_details SADABS-2014/3
_exptl_crystal_colour blue
_exptl_crystal_density_diffrn 1.163
_exptl_crystal_description block
_exptl_crystal_F_000 1336
_exptl_crystal_size_max 0.196
_exptl_crystal_size_mid 0.177
_exptl_crystal_size_min 0.068
_refine_diff_density_max 0.311
_refine_diff_density_min -0.255
_refine_diff_density_rms 0.058
_refine_ls_extinction_method none
_refine_ls_goodness_of_fit_ref 1.032
_refine_ls_hydrogen_treatment constr
_refine_ls_matrix_type full
_refine_ls_number_parameters 396
_refine_ls_number_reflns 6456
_refine_ls_number_restraints 67
_refine_ls_restrained_S_all 1.035
_refine_ls_R_factor_all 0.0661
_refine_ls_R_factor_gt 0.0389
_refine_ls_shift/su_max 0.000
_refine_ls_shift/su_mean 0.000
_refine_ls_structure_factor_coef Fsqd
_refine_ls_weighting_details 'w=1/[\s^2^(Fo^2^)+(0.0260P)^2^+1.5359P] where P=(Fo^2^+2Fc^2^)/3'
_refine_ls_weighting_scheme calc
_refine_ls_wR_factor_gt 0.0761
_refine_ls_wR_factor_ref 0.0854
_reflns_Friedel_coverage 0.000
_reflns_number_gt 4669
_reflns_number_total 6456
_reflns_threshold_expression 'I > 2\s(I)'
_cod_data_source_file ja512089e_si_004.cif
_cod_data_source_block rh
_cod_database_code 4123332
_shelx_space_group_comment
;
The symmetry employed for this shelxl refinement is uniquely defined
by the following loop, which should always be used as a source of
symmetry information in preference to the above space-group names.
They are only intended as comments.
;
_shelx_estimated_absorpt_t_min 0.971
_shelx_estimated_absorpt_t_max 0.990
_shelxl_version_number 2014/6

loop_
_space_group_symop_operation_xyz
'x, y, z'
'-x, y+1/2, -z+1/2'
'-x, -y, -z'
'x, -y-1/2, z-1/2'

loop_
_atom_site_label
_atom_site_type_symbol
_atom_site_fract_x
_atom_site_fract_y
_atom_site_fract_z
_atom_site_U_iso_or_equiv
_atom_site_adp_type
_atom_site_occupancy
_atom_site_site_symmetry_order
_atom_site_calc_flag
_atom_site_refinement_flags_posn
_atom_site_refinement_flags_adp
_atom_site_refinement_flags_occupancy
_atom_site_disorder_assembly
_atom_site_disorder_group
Cl1 Cl 0.15742(4) 0.10953(3) 0.28856(3) 0.01860(13) Uani 1 1 d . . . . .
Cl2 Cl 0.37933(4) 0.10234(3) 0.44172(3) 0.02057(14) Uani 1 1 d . . . . .
P1 P 0.35671(4) 0.21861(4) 0.24986(4) 0.01891(14) Uani 1 1 d . . . . .
Si1 Si 0.31450(4) 0.11777(4) 0.31184(3) 0.01396(14) Uani 1 1 d . . . . .
N1 N 0.33401(12) -0.06780(10) 0.28355(10) 0.0127(4) Uani 1 1 d . . . . .
C1 C 0.37461(15) 0.00954(13) 0.29532(11) 0.0131(4) Uani 1 1 d . . . . .
C2 C 0.48708(15) 0.00590(13) 0.30061(13) 0.0164(5) Uani 1 1 d . . . . .
C3 C 0.51306(16) -0.09114(13) 0.31507(13) 0.0195(5) Uani 1 1 d . . . . .
H3A H 0.5551 -0.1098 0.2843 0.023 Uiso 1 1 calc R U . . .
H3B H 0.5534 -0.1022 0.3740 0.023 Uiso 1 1 calc R U . . .
C4 C 0.41047(15) -0.14146(13) 0.28559(13) 0.0172(5) Uani 1 1 d . . . . .
C5 C 0.37858(17) -0.18201(14) 0.20078(13) 0.0236(5) Uani 1 1 d . . . . .
H5A H 0.4281 -0.2276 0.2025 0.035 Uiso 1 1 calc R U . . .
H5B H 0.3782 -0.1374 0.1614 0.035 Uiso 1 1 calc R U . . .
H5C H 0.3090 -0.2070 0.1840 0.035 Uiso 1 1 calc R U . . .
C6 C 0.41126(17) -0.21154(13) 0.34591(14) 0.0236(5) Uani 1 1 d . . . . .
H6A H 0.4616 -0.2564 0.3477 0.035 Uiso 1 1 calc R U . . .
H6B H 0.3420 -0.2373 0.3285 0.035 Uiso 1 1 calc R U . . .
H6C H 0.4308 -0.1861 0.4004 0.035 Uiso 1 1 calc R U . . .
C7 C 0.48736(16) 0.03640(14) 0.21746(13) 0.0208(5) Uani 1 1 d . . . . .
H7A H 0.5571 0.0293 0.2179 0.031 Uiso 1 1 calc R U . . .
H7B H 0.4673 0.0976 0.2089 0.031 Uiso 1 1 calc R U . . .
H7C H 0.4379 0.0016 0.1732 0.031 Uiso 1 1 calc R U . . .
C8 C 0.56548(15) 0.06102(14) 0.36875(13) 0.0211(5) Uani 1 1 d . . . . .
H8A H 0.6346 0.0543 0.3678 0.032 Uiso 1 1 calc R U . . .
H8B H 0.5671 0.0420 0.4219 0.032 Uiso 1 1 calc R U . . .
H8C H 0.5448 0.1220 0.3601 0.032 Uiso 1 1 calc R U . . .
C9 C 0.22294(15) -0.08865(12) 0.25798(12) 0.0135(5) Uani 1 1 d . . . . .
C10 C 0.18426(16) -0.11845(12) 0.31565(12) 0.0150(5) Uani 1 1 d . . . . .
C11 C 0.08052(16) -0.14500(13) 0.28515(13) 0.0175(5) Uani 1 1 d . . . . .
H11 H 0.0523 -0.1664 0.3222 0.021 Uiso 1 1 calc R U . . .
C12 C 0.01750(16) -0.14116(13) 0.20257(13) 0.0190(5) Uani 1 1 d . . . . .
H12 H -0.0522 -0.1611 0.1834 0.023 Uiso 1 1 calc R U . . .
C13 C 0.05692(16) -0.10808(13) 0.14831(13) 0.0172(5) Uani 1 1 d . . . . .
H13 H 0.0127 -0.1037 0.0920 0.021 Uiso 1 1 calc R U . . .
C14 C 0.16014(15) -0.08085(12) 0.17401(12) 0.0143(5) Uani 1 1 d . . . . .
C15 C 0.19527(16) -0.04080(13) 0.11076(12) 0.0174(5) Uani 1 1 d . . . . .
H15 H 0.2718 -0.0305 0.1379 0.021 Uiso 1 1 calc R U . . .
C16 C 0.17578(17) -0.09973(15) 0.03648(13) 0.0246(5) Uani 1 1 d . . . . .
H16A H 0.2110 -0.0758 0.0032 0.037 Uiso 1 1 calc R U . . .
H16B H 0.1010 -0.1032 0.0036 0.037 Uiso 1 1 calc R U . . .
H16C H 0.2028 -0.1578 0.0553 0.037 Uiso 1 1 calc R U . . .
C17 C 0.14264(17) 0.04729(14) 0.08238(13) 0.0223(5) Uani 1 1 d . . . . .
H17A H 0.1644 0.0714 0.0406 0.034 Uiso 1 1 calc R U . . .
H17B H 0.1628 0.0869 0.1291 0.034 Uiso 1 1 calc R U . . .
H17C H 0.0671 0.0398 0.0594 0.034 Uiso 1 1 calc R U . . .
C18 C 0.24333(16) -0.11554(13) 0.40856(12) 0.0173(5) Uani 1 1 d . . . . .
H18 H 0.3153 -0.0940 0.4209 0.021 Uiso 1 1 calc R U . . .
C19 C 0.25048(18) -0.20461(13) 0.44961(13) 0.0239(5) Uani 1 1 d . . . . .
H19A H 0.2910 -0.1992 0.5086 0.036 Uiso 1 1 calc R U . . .
H19B H 0.2845 -0.2459 0.4263 0.036 Uiso 1 1 calc R U . . .
H19C H 0.1805 -0.2253 0.4401 0.036 Uiso 1 1 calc R U . . .
C20 C 0.18887(17) -0.05193(14) 0.44530(13) 0.0211(5) Uani 1 1 d . . . . .
H20A H 0.2281 -0.0480 0.5045 0.032 Uiso 1 1 calc R U . . .
H20B H 0.1184 -0.0726 0.4341 0.032 Uiso 1 1 calc R U . . .
H20C H 0.1854 0.0054 0.4206 0.032 Uiso 1 1 calc R U . . .
C21 C 0.27323(16) 0.31329(13) 0.25032(13) 0.0176(5) Uani 1 1 d . . . . .
C22 C 0.19775(16) 0.34239(13) 0.17459(13) 0.0174(5) Uani 1 1 d . . . . .
C23 C 0.14933(16) 0.42266(13) 0.17105(13) 0.0196(5) Uani 1 1 d . . . . .
H23 H 0.0991 0.4415 0.1200 0.023 Uiso 1 1 calc R U . . .
C24 C 0.17159(16) 0.47575(13) 0.23888(13) 0.0200(5) Uani 1 1 d . . . . .
C25 C 0.24343(16) 0.44527(13) 0.31299(14) 0.0205(5) Uani 1 1 d . . . . .
H25 H 0.2592 0.4801 0.3604 0.025 Uiso 1 1 calc R U . . .
C26 C 0.29364(16) 0.36522(13) 0.32060(13) 0.0195(5) Uani 1 1 d D . . . .
C27 C 0.36783(17) 0.33740(14) 0.40606(13) 0.0237(5) Uani 1 1 d D U . . .
H27 H 0.3803 0.2738 0.4046 0.028 Uiso 0.48(2) 1 calc R U P A 1
H27' H 0.3990 0.2811 0.3995 0.028 Uiso 0.52(2) 1 calc R U P A 2
C28 C 0.4715(9) 0.3827(12) 0.4337(10) 0.034(3) Uani 0.48(2) 1 d D U P A 1
H28A H 0.5058 0.3677 0.3968 0.051 Uiso 0.48(2) 1 calc R U P A 1
H28B H 0.5151 0.3643 0.4895 0.051 Uiso 0.48(2) 1 calc R U P A 1
H28C H 0.4609 0.4455 0.4328 0.051 Uiso 0.48(2) 1 calc R U P A 1
C29 C 0.3206(10) 0.3542(11) 0.4730(7) 0.038(3) Uani 0.48(2) 1 d D U P A 1
H29A H 0.3190 0.4166 0.4824 0.058 Uiso 0.48(2) 1 calc R U P A 1
H29B H 0.3639 0.3255 0.5242 0.058 Uiso 0.48(2) 1 calc R U P A 1
H29C H 0.2499 0.3309 0.4535 0.058 Uiso 0.48(2) 1 calc R U P A 1
C28' C 0.4581(9) 0.4008(9) 0.4448(10) 0.028(2) Uani 0.52(2) 1 d D U P A 2
H28D H 0.4951 0.4081 0.4085 0.041 Uiso 0.52(2) 1 calc R U P A 2
H28E H 0.5058 0.3779 0.4976 0.041 Uiso 0.52(2) 1 calc R U P A 2
H28F H 0.4310 0.4569 0.4531 0.041 Uiso 0.52(2) 1 calc R U P A 2
C29' C 0.3090(9) 0.3197(9) 0.4584(7) 0.036(2) Uani 0.52(2) 1 d D U P A 2
H29D H 0.2767 0.3734 0.4663 0.054 Uiso 0.52(2) 1 calc R U P A 2
H29E H 0.3566 0.2977 0.5117 0.054 Uiso 0.52(2) 1 calc R U P A 2
H29F H 0.2551 0.2764 0.4318 0.054 Uiso 0.52(2) 1 calc R U P A 2
C30 C 0.16441(16) 0.29007(13) 0.09574(13) 0.0197(5) Uani 1 1 d . . . . .
H30 H 0.2106 0.2382 0.1063 0.024 Uiso 1 1 calc R U . . .
C31 C 0.1746(2) 0.34170(16) 0.02573(15) 0.0352(6) Uani 1 1 d . . . . .
H31A H 0.1539 0.3052 -0.0232 0.053 Uiso 1 1 calc R U . . .
H31B H 0.2468 0.3601 0.0415 0.053 Uiso 1 1 calc R U . . .
H31C H 0.1295 0.3928 0.0141 0.053 Uiso 1 1 calc R U . . .
C32 C 0.05225(16) 0.25816(14) 0.06995(14) 0.0256(5) Uani 1 1 d . . . . .
H32A H 0.0345 0.2202 0.0222 0.038 Uiso 1 1 calc R U . . .
H32B H 0.0051 0.3079 0.0561 0.038 Uiso 1 1 calc R U . . .
H32C H 0.0456 0.2259 0.1152 0.038 Uiso 1 1 calc R U . . .
C33 C 0.11770(17) 0.56373(14) 0.22841(14) 0.0243(5) Uani 1 1 d . . . . .
H33 H 0.0437 0.5553 0.1901 0.029 Uiso 1 1 calc R U . . .
C34 C 0.1664(2) 0.62776(15) 0.18792(17) 0.0405(7) Uani 1 1 d . . . . .
H34A H 0.1312 0.6838 0.1812 0.061 Uiso 1 1 calc R U . . .
H34B H 0.1589 0.6055 0.1342 0.061 Uiso 1 1 calc R U . . .
H34C H 0.2402 0.6349 0.2224 0.061 Uiso 1 1 calc R U . . .
C35 C 0.11691(19) 0.60116(15) 0.30753(14) 0.0312(6) Uani 1 1 d . . . . .
H35A H 0.0765 0.6549 0.2956 0.047 Uiso 1 1 calc R U . . .
H35B H 0.1883 0.6134 0.3455 0.047 Uiso 1 1 calc R U . . .
H35C H 0.0855 0.5593 0.3325 0.047 Uiso 1 1 calc R U . . .

loop_
_atom_site_aniso_label
_atom_site_aniso_U_11
_atom_site_aniso_U_22
_atom_site_aniso_U_33
_atom_site_aniso_U_23
_atom_site_aniso_U_13
_atom_site_aniso_U_12
Cl1 0.0151(3) 0.0175(3) 0.0251(3) 0.0005(2) 0.0100(2) 0.0001(2)
Cl2 0.0244(3) 0.0204(3) 0.0165(3) -0.0021(2) 0.0075(2) -0.0023(2)
P1 0.0176(3) 0.0143(3) 0.0274(3) 0.0035(3) 0.0117(3) 0.0007(2)
Si1 0.0137(3) 0.0124(3) 0.0164(3) -0.0012(2) 0.0066(3) -0.0010(2)
N1 0.0121(9) 0.0131(9) 0.0121(9) -0.0010(7) 0.0038(7) 0.0029(7)
C1 0.0139(11) 0.0177(11) 0.0056(10) 0.0015(9) 0.0016(8) 0.0002(9)
C2 0.0115(11) 0.0176(11) 0.0196(12) -0.0006(9) 0.0056(9) 0.0003(9)
C3 0.0151(11) 0.0209(12) 0.0209(12) -0.0006(10) 0.0052(10) 0.0045(9)
C4 0.0128(11) 0.0148(11) 0.0218(12) -0.0013(9) 0.0044(9) 0.0060(9)
C5 0.0199(12) 0.0213(12) 0.0273(13) -0.0065(10) 0.0067(10) 0.0055(10)
C6 0.0201(12) 0.0161(11) 0.0321(14) 0.0020(10) 0.0073(11) 0.0058(10)
C7 0.0159(11) 0.0257(12) 0.0242(13) 0.0002(10) 0.0116(10) 0.0008(10)
C8 0.0129(11) 0.0223(12) 0.0250(13) -0.0009(10) 0.0040(10) -0.0022(9)
C9 0.0114(11) 0.0093(10) 0.0173(11) -0.0019(9) 0.0032(9) 0.0005(8)
C10 0.0190(11) 0.0082(10) 0.0166(11) -0.0001(9) 0.0057(9) 0.0006(9)
C11 0.0187(12) 0.0140(11) 0.0210(12) -0.0019(9) 0.0090(10) -0.0025(9)
C12 0.0137(11) 0.0177(11) 0.0243(13) -0.0045(10) 0.0061(10) -0.0037(9)
C13 0.0157(11) 0.0146(11) 0.0184(12) -0.0037(9) 0.0034(9) 0.0005(9)
C14 0.0160(11) 0.0100(10) 0.0159(12) -0.0016(9) 0.0052(9) 0.0023(9)
C15 0.0148(11) 0.0218(12) 0.0133(11) -0.0018(9) 0.0031(9) -0.0010(9)
C16 0.0247(13) 0.0319(13) 0.0166(12) -0.0031(11) 0.0075(10) 0.0014(11)
C17 0.0245(12) 0.0227(12) 0.0171(12) 0.0017(10) 0.0053(10) -0.0017(10)
C18 0.0177(11) 0.0164(11) 0.0150(11) -0.0008(9) 0.0033(9) -0.0019(9)
C19 0.0297(13) 0.0203(12) 0.0203(13) 0.0035(10) 0.0083(11) -0.0029(10)
C20 0.0235(12) 0.0228(12) 0.0171(12) -0.0013(10) 0.0081(10) -0.0049(10)
C21 0.0160(11) 0.0134(11) 0.0256(13) -0.0006(10) 0.0106(10) -0.0032(9)
C22 0.0171(11) 0.0149(11) 0.0234(13) -0.0003(10) 0.0114(10) -0.0033(9)
C23 0.0178(12) 0.0181(11) 0.0220(13) 0.0030(10) 0.0069(10) 0.0005(9)
C24 0.0196(12) 0.0143(11) 0.0273(13) -0.0025(10) 0.0104(10) -0.0022(10)
C25 0.0213(12) 0.0155(11) 0.0242(13) -0.0041(10) 0.0084(10) -0.0035(10)
C26 0.0206(12) 0.0142(11) 0.0244(13) 0.0012(10) 0.0095(10) -0.0044(9)
C27 0.0259(12) 0.0160(11) 0.0259(13) -0.0023(10) 0.0068(10) -0.0003(10)
C28 0.027(4) 0.059(9) 0.015(5) 0.000(4) 0.009(3) -0.002(4)
C29 0.034(4) 0.047(7) 0.038(5) 0.022(5) 0.018(4) 0.001(5)
C28' 0.031(4) 0.030(4) 0.020(5) -0.005(3) 0.008(3) -0.005(3)
C29' 0.040(4) 0.028(5) 0.044(5) 0.017(4) 0.022(4) 0.006(4)
C30 0.0209(12) 0.0165(11) 0.0239(13) 0.0006(10) 0.0112(10) 0.0018(9)
C31 0.0476(16) 0.0331(14) 0.0333(15) -0.0029(12) 0.0250(13) -0.0053(13)
C32 0.0247(13) 0.0231(12) 0.0291(14) -0.0059(11) 0.0105(11) -0.0017(10)
C33 0.0233(13) 0.0175(12) 0.0285(14) -0.0020(10) 0.0063(11) 0.0029(10)
C34 0.0558(18) 0.0179(13) 0.0574(19) 0.0047(12) 0.0324(16) 0.0081(12)
C35 0.0321(14) 0.0222(13) 0.0360(15) -0.0047(11) 0.0099(12) 0.0050(11)

loop_
_atom_type_symbol
_atom_type_description
_atom_type_scat_dispersion_real
_atom_type_scat_dispersion_imag
_atom_type_scat_source
C C 0.0015 0.0009 'International Tables Vol C Tables 4.2.6.8 and 6.1.1.4'
H H 0.0000 0.0000 'International Tables Vol C Tables 4.2.6.8 and 6.1.1.4'
N N 0.0030 0.0019 'International Tables Vol C Tables 4.2.6.8 and 6.1.1.4'
Si Si 0.0522 0.0431 'International Tables Vol C Tables 4.2.6.8 and 6.1.1.4'
P P 0.0667 0.0580 'International Tables Vol C Tables 4.2.6.8 and 6.1.1.4'
Cl Cl 0.0998 0.0984 'International Tables Vol C Tables 4.2.6.8 and 6.1.1.4'

loop_
_geom_angle_atom_site_label_1
_geom_angle_atom_site_label_2
_geom_angle_atom_site_label_3
_geom_angle
C21 P1 Si1 105.62(7)
C1 Si1 Cl1 113.87(7)
C1 Si1 P1 109.11(7)
Cl1 Si1 P1 115.50(3)
C1 Si1 Cl2 92.37(6)
Cl1 Si1 Cl2 100.19(3)
P1 Si1 Cl2 123.78(3)
C1 N1 C9 126.17(16)
C1 N1 C4 114.44(16)
C9 N1 C4 118.79(15)
N1 C1 C2 110.32(17)
N1 C1 Si1 128.61(15)
C2 C1 Si1 120.96(14)
C8 C2 C3 111.03(17)
C8 C2 C1 115.20(17)
C3 C2 C1 102.40(16)
C8 C2 C7 108.36(17)
C3 C2 C7 111.45(17)
C1 C2 C7 108.32(16)
C4 C3 C2 107.91(16)
C4 C3 H3A 110.1
C2 C3 H3A 110.1
C4 C3 H3B 110.1
C2 C3 H3B 110.1
H3A C3 H3B 108.4
C6 C4 C5 108.80(18)
C6 C4 C3 111.89(17)
C5 C4 C3 114.65(18)
C6 C4 N1 110.64(16)
C5 C4 N1 110.16(16)
C3 C4 N1 100.49(15)
C4 C5 H5A 109.5
C4 C5 H5B 109.5
H5A C5 H5B 109.5
C4 C5 H5C 109.5
H5A C5 H5C 109.5
H5B C5 H5C 109.5
C4 C6 H6A 109.5
C4 C6 H6B 109.5
H6A C6 H6B 109.5
C4 C6 H6C 109.5
H6A C6 H6C 109.5
H6B C6 H6C 109.5
C2 C7 H7A 109.5
C2 C7 H7B 109.5
H7A C7 H7B 109.5
C2 C7 H7C 109.5
H7A C7 H7C 109.5
H7B C7 H7C 109.5
C2 C8 H8A 109.5
C2 C8 H8B 109.5
H8A C8 H8B 109.5
C2 C8 H8C 109.5
H8A C8 H8C 109.5
H8B C8 H8C 109.5
C14 C9 C10 122.62(18)
C14 C9 N1 116.92(17)
C10 C9 N1 120.40(17)
C11 C10 C9 116.76(19)
C11 C10 C18 117.84(18)
C9 C10 C18 125.11(18)
C12 C11 C10 122.1(2)
C12 C11 H11 118.9
C10 C11 H11 118.9
C13 C12 C11 119.4(2)
C13 C12 H12 120.3
C11 C12 H12 120.3
C12 C13 C14 121.8(2)
C12 C13 H13 119.1
C14 C13 H13 119.1
C13 C14 C9 117.14(19)
C13 C14 C15 118.17(18)
C9 C14 C15 124.61(18)
C14 C15 C17 110.47(17)
C14 C15 C16 113.15(17)
C17 C15 C16 109.98(17)
C14 C15 H15 107.7
C17 C15 H15 107.7
C16 C15 H15 107.7
C15 C16 H16A 109.5
C15 C16 H16B 109.5
H16A C16 H16B 109.5
C15 C16 H16C 109.5
H16A C16 H16C 109.5
H16B C16 H16C 109.5
C15 C17 H17A 109.5
C15 C17 H17B 109.5
H17A C17 H17B 109.5
C15 C17 H17C 109.5
H17A C17 H17C 109.5
H17B C17 H17C 109.5
C10 C18 C20 109.18(17)
C10 C18 C19 113.07(17)
C20 C18 C19 108.68(17)
C10 C18 H18 108.6
C20 C18 H18 108.6
C19 C18 H18 108.6
C18 C19 H19A 109.5
C18 C19 H19B 109.5
H19A C19 H19B 109.5
C18 C19 H19C 109.5
H19A C19 H19C 109.5
H19B C19 H19C 109.5
C18 C20 H20A 109.5
C18 C20 H20B 109.5
H20A C20 H20B 109.5
C18 C20 H20C 109.5
H20A C20 H20C 109.5
H20B C20 H20C 109.5
C26 C21 C22 118.35(19)
C26 C21 P1 122.35(16)
C22 C21 P1 118.48(16)
C23 C22 C21 119.32(19)
C23 C22 C30 117.31(19)
C21 C22 C30 123.36(18)
C24 C23 C22 122.9(2)
C24 C23 H23 118.6
C22 C23 H23 118.6
C23 C24 C25 117.13(19)
C23 C24 C33 119.11(19)
C25 C24 C33 123.76(19)
C24 C25 C26 122.7(2)
C24 C25 H25 118.7
C26 C25 H25 118.7
C25 C26 C21 119.6(2)
C25 C26 C27 117.64(19)
C21 C26 C27 122.76(19)
C29' C27 C26 110.2(5)
C28 C27 C26 112.7(8)
C29' C27 C28' 113.4(6)
C26 C27 C28' 112.8(7)
C28 C27 C29 108.0(6)
C26 C27 C29 112.1(5)
C28 C27 H27 107.9
C26 C27 H27 107.9
C29 C27 H27 107.9
C29' C27 H27' 106.7
C26 C27 H27' 106.7
C28' C27 H27' 106.7
C27 C28 H28A 109.5
C27 C28 H28B 109.5
H28A C28 H28B 109.5
C27 C28 H28C 109.5
H28A C28 H28C 109.5
H28B C28 H28C 109.5
C27 C29 H29A 109.5
C27 C29 H29B 109.5
H29A C29 H29B 109.5
C27 C29 H29C 109.5
H29A C29 H29C 109.5
H29B C29 H29C 109.5
C27 C28' H28D 109.5
C27 C28' H28E 109.5
H28D C28' H28E 109.5
C27 C28' H28F 109.5
H28D C28' H28F 109.5
H28E C28' H28F 109.5
C27 C29' H29D 109.5
C27 C29' H29E 109.5
H29D C29' H29E 109.5
C27 C29' H29F 109.5
H29D C29' H29F 109.5
H29E C29' H29F 109.5
C22 C30 C31 112.26(18)
C22 C30 C32 110.72(17)
C31 C30 C32 109.55(19)
C22 C30 H30 108.1
C31 C30 H30 108.1
C32 C30 H30 108.1
C30 C31 H31A 109.5
C30 C31 H31B 109.5
H31A C31 H31B 109.5
C30 C31 H31C 109.5
H31A C31 H31C 109.5
H31B C31 H31C 109.5
C30 C32 H32A 109.5
C30 C32 H32B 109.5
H32A C32 H32B 109.5
C30 C32 H32C 109.5
H32A C32 H32C 109.5
H32B C32 H32C 109.5
C35 C33 C24 113.96(19)
C35 C33 C34 110.74(19)
C24 C33 C34 109.96(18)
C35 C33 H33 107.3
C24 C33 H33 107.3
C34 C33 H33 107.3
C33 C34 H34A 109.5
C33 C34 H34B 109.5
H34A C34 H34B 109.5
C33 C34 H34C 109.5
H34A C34 H34C 109.5
H34B C34 H34C 109.5
C33 C35 H35A 109.5
C33 C35 H35B 109.5
H35A C35 H35B 109.5
C33 C35 H35C 109.5
H35A C35 H35C 109.5
H35B C35 H35C 109.5

loop_
_geom_bond_atom_site_label_1
_geom_bond_atom_site_label_2
_geom_bond_distance
Cl1 Si1 2.0763(8)
Cl2 Si1 2.1366(10)
P1 C21 1.874(2)
P1 Si1 2.1205(9)
Si1 C1 1.944(2)
N1 C1 1.304(2)
N1 C9 1.475(2)
N1 C4 1.552(2)
C1 C2 1.541(3)
C2 C8 1.534(3)
C2 C3 1.539(3)
C2 C7 1.552(3)
C3 C4 1.533(3)
C3 H3A 0.9900
C3 H3B 0.9900
C4 C6 1.520(3)
C4 C5 1.528(3)
C5 H5A 0.9800
C5 H5B 0.9800
C5 H5C 0.9800
C6 H6A 0.9800
C6 H6B 0.9800
C6 H6C 0.9800
C7 H7A 0.9800
C7 H7B 0.9800
C7 H7C 0.9800
C8 H8A 0.9800
C8 H8B 0.9800
C8 H8C 0.9800
C9 C14 1.409(3)
C9 C10 1.411(3)
C10 C11 1.398(3)
C10 C18 1.530(3)
C11 C12 1.386(3)
C11 H11 0.9500
C12 C13 1.383(3)
C12 H12 0.9500
C13 C14 1.399(3)
C13 H13 0.9500
C14 C15 1.523(3)
C15 C17 1.535(3)
C15 C16 1.537(3)
C15 H15 1.0000
C16 H16A 0.9800
C16 H16B 0.9800
C16 H16C 0.9800
C17 H17A 0.9800
C17 H17B 0.9800
C17 H17C 0.9800
C18 C20 1.537(3)
C18 C19 1.541(3)
C18 H18 1.0000
C19 H19A 0.9800
C19 H19B 0.9800
C19 H19C 0.9800
C20 H20A 0.9800
C20 H20B 0.9800
C20 H20C 0.9800
C21 C26 1.416(3)
C21 C22 1.420(3)
C22 C23 1.402(3)
C22 C30 1.524(3)
C23 C24 1.388(3)
C23 H23 0.9500
C24 C25 1.389(3)
C24 C33 1.529(3)
C25 C26 1.402(3)
C25 H25 0.9500
C26 C27 1.528(3)
C27 C29' 1.490(7)
C27 C28 1.509(9)
C27 C28' 1.532(8)
C27 C29 1.592(8)
C27 H27 1.0000
C27 H27' 1.0000
C28 H28A 0.9800
C28 H28B 0.9800
C28 H28C 0.9800
C29 H29A 0.9800
C29 H29B 0.9800
C29 H29C 0.9800
C28' H28D 0.9800
C28' H28E 0.9800
C28' H28F 0.9800
C29' H29D 0.9800
C29' H29E 0.9800
C29' H29F 0.9800
C30 C31 1.530(3)
C30 C32 1.535(3)
C30 H30 1.0000
C31 H31A 0.9800
C31 H31B 0.9800
C31 H31C 0.9800
C32 H32A 0.9800
C32 H32B 0.9800
C32 H32C 0.9800
C33 C35 1.524(3)
C33 C34 1.531(3)
C33 H33 1.0000
C34 H34A 0.9800
C34 H34B 0.9800
C34 H34C 0.9800
C35 H35A 0.9800
C35 H35B 0.9800
C35 H35C 0.9800

loop_
_geom_torsion_atom_site_label_1
_geom_torsion_atom_site_label_2
_geom_torsion_atom_site_label_3
_geom_torsion_atom_site_label_4
_geom_torsion
C9 N1 C1 C2 -166.06(17)
C4 N1 C1 C2 5.0(2)
C9 N1 C1 Si1 17.7(3)
C4 N1 C1 Si1 -171.26(14)
N1 C1 C2 C8 -136.84(18)
Si1 C1 C2 C8 39.7(2)
N1 C1 C2 C3 -16.2(2)
Si1 C1 C2 C3 160.35(14)
N1 C1 C2 C7 101.64(19)
Si1 C1 C2 C7 -81.80(19)
C8 C2 C3 C4 144.71(17)
C1 C2 C3 C4 21.2(2)
C7 C2 C3 C4 -94.4(2)
C2 C3 C4 C6 -135.69(18)
C2 C3 C4 C5 99.8(2)
C2 C3 C4 N1 -18.3(2)
C1 N1 C4 C6 126.85(19)
C9 N1 C4 C6 -61.4(2)
C1 N1 C4 C5 -112.82(19)
C9 N1 C4 C5 58.9(2)
C1 N1 C4 C3 8.5(2)
C9 N1 C4 C3 -179.77(16)
C1 N1 C9 C14 80.1(2)
C4 N1 C9 C14 -90.6(2)
C1 N1 C9 C10 -102.5(2)
C4 N1 C9 C10 86.8(2)
C14 C9 C10 C11 3.5(3)
N1 C9 C10 C11 -173.75(17)
C14 C9 C10 C18 -170.23(18)
N1 C9 C10 C18 12.5(3)
C9 C10 C11 C12 -1.1(3)
C18 C10 C11 C12 173.11(18)
C10 C11 C12 C13 -1.7(3)
C11 C12 C13 C14 2.2(3)
C12 C13 C14 C9 0.1(3)
C12 C13 C14 C15 -176.78(18)
C10 C9 C14 C13 -3.0(3)
N1 C9 C14 C13 174.29(16)
C10 C9 C14 C15 173.66(18)
N1 C9 C14 C15 -9.0(3)
C13 C14 C15 C17 68.1(2)
C9 C14 C15 C17 -108.5(2)
C13 C14 C15 C16 -55.7(2)
C9 C14 C15 C16 127.7(2)
C11 C10 C18 C20 -60.3(2)
C9 C10 C18 C20 113.4(2)
C11 C10 C18 C19 60.9(2)
C9 C10 C18 C19 -125.5(2)
Si1 P1 C21 C26 76.83(17)
Si1 P1 C21 C22 -113.74(15)
C26 C21 C22 C23 2.6(3)
P1 C21 C22 C23 -167.20(15)
C26 C21 C22 C30 -176.39(18)
P1 C21 C22 C30 13.8(3)
C21 C22 C23 C24 -0.2(3)
C30 C22 C23 C24 178.91(19)
C22 C23 C24 C25 -1.6(3)
C22 C23 C24 C33 177.77(19)
C23 C24 C25 C26 0.9(3)
C33 C24 C25 C26 -178.4(2)
C24 C25 C26 C21 1.5(3)
C24 C25 C26 C27 -177.6(2)
C22 C21 C26 C25 -3.3(3)
P1 C21 C26 C25 166.14(16)
C22 C21 C26 C27 175.83(19)
P1 C21 C26 C27 -14.7(3)
C25 C26 C27 C29' 67.5(7)
C21 C26 C27 C29' -111.6(6)
C25 C26 C27 C28 -77.7(8)
C21 C26 C27 C28 103.2(8)
C25 C26 C27 C28' -60.3(7)
C21 C26 C27 C28' 120.6(6)
C25 C26 C27 C29 44.4(7)
C21 C26 C27 C29 -134.7(7)
C23 C22 C30 C31 54.9(3)
C21 C22 C30 C31 -126.1(2)
C23 C22 C30 C32 -67.9(2)
C21 C22 C30 C32 111.1(2)
C23 C24 C33 C35 159.3(2)
C25 C24 C33 C35 -21.4(3)
C23 C24 C33 C34 -75.7(3)
C25 C24 C33 C34 103.6(3)
